data_2214496
loop_
_publ_author_name
'Sheng, Xin'
'Wu, Dong-Hua'
'Jia, Zhao-Li'
'Shao, Ying'
'Lu, Guo-Yuan'

_publ_section_title <i>N</i>,<i>N</i>'-[(1,7-Dioxa-4,10-diazacyclododecane-2,10-diyl)diethylene]diphthalimide
_journal_coeditor_code AT2349
_journal_issue 8
_journal_name_full 'Acta Crystallographica Section E'
_journal_page_first o3614
_journal_page_last o3614
_journal_paper_doi 10.1107/S1600536807035805
_journal_volume 63
_journal_year 2007
_chemical_formula_iupac 'C28 H32 N4 O6'
_chemical_formula_moiety 'C28 H32 N4 O6'
_chemical_formula_sum 'C28 H32 N4 O6'
_chemical_formula_weight 520.58
_chemical_melting_point .481E-305
_chemical_name_common
;
4,10-Bis[N,N'-(2-ethyl)phthalimido]-1,7-dioxa-4,10-diazacyclododecane
;
_chemical_name_systematic
;
N,N'-[(1,7-Dioxa-4,10-diazacyclododecane-2,10-diyl)diethylene]diphthalimide
;
_space_group_IT_number 14
_symmetry_cell_setting monoclinic
_symmetry_space_group_name_Hall '-P 2ybc'
_symmetry_space_group_name_H-M 'P 1 21/c 1'
_atom_sites_solution_hydrogens geom
_atom_sites_solution_primary direct
_atom_sites_solution_secondary difmap
_audit_creation_method SHELXL-97
_cell_angle_alpha 90.00
_cell_angle_beta 109.746(18)
_cell_angle_gamma 90.00
_cell_formula_units_Z 2
_cell_length_a 11.014(13)
_cell_length_b 8.986(11)
_cell_length_c 13.688(16)
_cell_measurement_reflns_used 778
_cell_measurement_temperature 293(2)
_cell_measurement_theta_max 27.83
_cell_measurement_theta_min 2.92
_cell_volume 1275(3)
_computing_cell_refinement 'SAINT (Bruker, 2000)'
_computing_data_collection 'SMART (Bruker, 2000)'
_computing_data_reduction SAINT
_computing_molecular_graphics SHELXTL
_computing_publication_material SHELXTL
_computing_structure_refinement SHELXTL
_computing_structure_solution 'SHELXTL (Bruker, 2000)'
_diffrn_ambient_temperature 293(2)
_diffrn_measured_fraction_theta_full 0.994
_diffrn_measured_fraction_theta_max 0.994
_diffrn_measurement_device_type 'Bruker SMART APEX CCD area-detector'
_diffrn_measurement_method '\f and \w'
_diffrn_radiation_monochromator graphite
_diffrn_radiation_source 'sealed tube'
_diffrn_radiation_type MoK\a
_diffrn_radiation_wavelength 0.71073
_diffrn_reflns_av_R_equivalents 0.0376
_diffrn_reflns_av_sigmaI/netI 0.0545
_diffrn_reflns_limit_h_max 13
_diffrn_reflns_limit_h_min -12
_diffrn_reflns_limit_k_max 7
_diffrn_reflns_limit_k_min -11
_diffrn_reflns_limit_l_max 15
_diffrn_reflns_limit_l_min -16
_diffrn_reflns_number 6537
_diffrn_reflns_theta_full 26.00
_diffrn_reflns_theta_max 26.00
_diffrn_reflns_theta_min 2.76
_exptl_absorpt_coefficient_mu 0.097
_exptl_absorpt_correction_T_max 0.98
_exptl_absorpt_correction_T_min 0.97
_exptl_absorpt_correction_type multi-scan
_exptl_absorpt_process_details '(SADABS; Bruker, 2000)'
_exptl_crystal_colour colourless
_exptl_crystal_density_diffrn 1.356
_exptl_crystal_density_method 'not measured'
_exptl_crystal_description block
_exptl_crystal_F_000 552
_exptl_crystal_size_max 0.32
_exptl_crystal_size_mid 0.26
_exptl_crystal_size_min 0.24
_refine_diff_density_max 0.136
_refine_diff_density_min -0.135
_refine_ls_extinction_method none
_refine_ls_goodness_of_fit_ref 1.034
_refine_ls_hydrogen_treatment constr
_refine_ls_matrix_type full
_refine_ls_number_parameters 172
_refine_ls_number_reflns 2494
_refine_ls_number_restraints 0
_refine_ls_restrained_S_all 1.034
_refine_ls_R_factor_all 0.0742
_refine_ls_R_factor_gt 0.0513
_refine_ls_shift/su_max 0.000
_refine_ls_shift/su_mean 0.000
_refine_ls_structure_factor_coef Fsqd
_refine_ls_weighting_details 'calc w=1/[\s^2^(Fo^2^)+(0.04P)^2^] where P=(Fo^2^+2Fc^2^)/3'
_refine_ls_weighting_scheme calc
_refine_ls_wR_factor_gt 0.0997
_refine_ls_wR_factor_ref 0.1055
_reflns_number_gt 1517
_reflns_number_total 2494
_reflns_threshold_expression I>2\s(I)
_cod_data_source_file at2349.cif
_cod_data_source_block I
_cod_original_sg_symbol_H-M 'P 21/c'
_cod_database_code 2214496
_cod_database_fobs_code 2214496

loop_
_symmetry_equiv_pos_as_xyz
'x, y, z'
'-x, y+1/2, -z+1/2'
'-x, -y, -z'
'x, -y-1/2, z-1/2'

loop_
_atom_site_type_symbol
_atom_site_label
_atom_site_fract_x
_atom_site_fract_y
_atom_site_fract_z
_atom_site_U_iso_or_equiv
_atom_site_adp_type
_atom_site_calc_flag
_atom_site_refinement_flags
_atom_site_occupancy
C C1 0.81133(17) 0.6171(2) -0.02553(16) 0.0498(5) Uani d . 1
C C2 0.82852(16) 0.4587(2) -0.04563(16) 0.0461(5) Uani d . 1
C C3 0.8035(2) 0.3817(3) -0.13666(17) 0.0634(7) Uani d . 1
H H3 0.7731 0.4304 -0.2003 0.076 Uiso calc R 1
C C4 0.8245(2) 0.2308(3) -0.1318(2) 0.0750(8) Uani d . 1
H H4 0.8078 0.1767 -0.1929 0.090 Uiso calc R 1
C C5 0.8703(2) 0.1582(3) -0.0370(2) 0.0708(7) Uani d . 1
H H5 0.8822 0.0556 -0.0355 0.085 Uiso calc R 1
C C6 0.89907(18) 0.2366(2) 0.05674(18) 0.0556(6) Uani d . 1
H H6 0.9327 0.1889 0.1205 0.067 Uiso calc R 1
C C7 0.87551(15) 0.3861(2) 0.04999(15) 0.0417(5) Uani d . 1
C C8 0.88977(15) 0.4992(2) 0.13198(16) 0.0418(5) Uani d . 1
C C9 0.82979(18) 0.7656(2) 0.13443(18) 0.0568(6) Uani d . 1
H H9A 0.8859 0.8432 0.1248 0.068 Uiso calc R 1
H H9B 0.8560 0.7442 0.2081 0.068 Uiso calc R 1
C C10 0.69116(18) 0.8226(2) 0.09738(17) 0.0518(6) Uani d . 1
H H10A 0.6815 0.8929 0.1481 0.062 Uiso calc R 1
H H10B 0.6754 0.8759 0.0326 0.062 Uiso calc R 1
C C11 0.5977(2) 0.6286(2) 0.17576(16) 0.0502(5) Uani d . 1
H H11A 0.5523 0.6869 0.2121 0.060 Uiso calc R 1
H H11B 0.6867 0.6185 0.2210 0.060 Uiso calc R 1
C C12 0.5374(2) 0.4770(2) 0.15272(18) 0.0537(6) Uani d . 1
H H12A 0.5228 0.4371 0.2137 0.064 Uiso calc R 1
H H12B 0.4551 0.4829 0.0968 0.064 Uiso calc R 1
C C13 0.5746(2) 0.2413(2) 0.08825(17) 0.0521(5) Uani d . 1
H H13A 0.5014 0.2201 0.1102 0.063 Uiso calc R 1
H H13B 0.6407 0.1675 0.1194 0.063 Uiso calc R 1
C C14 0.53382(18) 0.2294(2) -0.02717(17) 0.0480(5) Uani d . 1
H H14A 0.5970 0.2798 -0.0505 0.058 Uiso calc R 1
H H14B 0.5331 0.1253 -0.0460 0.058 Uiso calc R 1
N N1 0.59403(14) 0.70666(16) 0.08141(12) 0.0379(4) Uani d . 1
N N2 0.84659(13) 0.63336(18) 0.08047(13) 0.0448(4) Uani d . 1
O O1 0.77458(15) 0.71729(19) -0.08768(13) 0.0729(5) Uani d . 1
O O2 0.93177(13) 0.48408(17) 0.22508(11) 0.0560(4) Uani d . 1
O O3 0.62317(12) 0.38433(15) 0.12362(12) 0.0519(4) Uani d . 1

loop_
_atom_site_aniso_label
_atom_site_aniso_U_11
_atom_site_aniso_U_22
_atom_site_aniso_U_33
_atom_site_aniso_U_12
_atom_site_aniso_U_13
_atom_site_aniso_U_23
C1 0.0270(9) 0.0660(15) 0.0500(12) -0.0038(9) 0.0045(8) 0.0156(11)
C2 0.0245(8) 0.0677(14) 0.0449(12) 0.0007(9) 0.0101(7) 0.0073(10)
C3 0.0420(12) 0.103(2) 0.0427(14) 0.0035(12) 0.0111(10) -0.0027(13)
C4 0.0454(13) 0.111(2) 0.0666(18) 0.0093(14) 0.0164(12) -0.0300(16)
C5 0.0402(12) 0.0697(16) 0.097(2) 0.0149(11) 0.0160(12) -0.0222(15)
C6 0.0365(11) 0.0597(15) 0.0636(15) 0.0130(9) 0.0077(10) 0.0019(11)
C7 0.0229(8) 0.0530(12) 0.0459(12) 0.0027(8) 0.0075(7) 0.0031(9)
C8 0.0247(9) 0.0514(12) 0.0434(12) -0.0034(8) 0.0038(8) 0.0068(9)
C9 0.0347(10) 0.0470(12) 0.0717(16) -0.0077(9) -0.0043(10) -0.0061(11)
C10 0.0445(10) 0.0342(11) 0.0661(15) -0.0044(9) 0.0047(10) -0.0070(9)
C11 0.0548(12) 0.0544(12) 0.0392(12) 0.0031(10) 0.0128(9) -0.0081(9)
C12 0.0537(12) 0.0525(13) 0.0614(15) 0.0063(10) 0.0280(10) 0.0123(11)
C13 0.0474(12) 0.0410(12) 0.0539(12) -0.0009(9) -0.0013(9) 0.0086(9)
C14 0.0378(10) 0.0407(11) 0.0597(13) 0.0065(8) 0.0087(9) -0.0017(9)
N1 0.0335(7) 0.0322(8) 0.0414(9) 0.0012(6) 0.0038(6) -0.0020(7)
N2 0.0294(7) 0.0478(10) 0.0484(10) -0.0025(7) 0.0014(7) 0.0052(8)
O1 0.0615(10) 0.0836(12) 0.0632(10) 0.0006(9) 0.0074(8) 0.0369(9)
O2 0.0483(8) 0.0700(10) 0.0383(9) 0.0018(7) -0.0002(6) 0.0065(7)
O3 0.0364(7) 0.0480(8) 0.0637(10) -0.0032(6) 0.0073(6) -0.0101(7)

loop_
_atom_type_symbol
_atom_type_description
_atom_type_scat_dispersion_real
_atom_type_scat_dispersion_imag
_atom_type_scat_source
C C 0.0033 0.0016 'International Tables Vol C Tables 4.2.6.8 and 6.1.1.4'
H H 0.0000 0.0000 'International Tables Vol C Tables 4.2.6.8 and 6.1.1.4'
N N 0.0061 0.0033 'International Tables Vol C Tables 4.2.6.8 and 6.1.1.4'
O O 0.0106 0.0060 'International Tables Vol C Tables 4.2.6.8 and 6.1.1.4'

loop_
_geom_angle_atom_site_label_1
_geom_angle_atom_site_label_2
_geom_angle_atom_site_label_3
_geom_angle_site_symmetry_1
_geom_angle_site_symmetry_3
_geom_angle
O1 C1 N2 . . 124.7(2)
O1 C1 C2 . . 128.4(2)
N2 C1 C2 . . 106.92(17)
C3 C2 C7 . . 120.9(2)
C3 C2 C1 . . 131.2(2)
C7 C2 C1 . . 107.86(19)
C2 C3 C4 . . 118.5(2)
C2 C3 H3 . . 120.8
C4 C3 H3 . . 120.8
C3 C4 C5 . . 120.8(2)
C3 C4 H4 . . 119.6
C5 C4 H4 . . 119.6
C4 C5 C6 . . 121.2(3)
C4 C5 H5 . . 119.4
C6 C5 H5 . . 119.4
C7 C6 C5 . . 116.9(2)
C7 C6 H6 . . 121.5
C5 C6 H6 . . 121.5
C6 C7 C2 . . 121.7(2)
C6 C7 C8 . . 130.9(2)
C2 C7 C8 . . 107.45(19)
O2 C8 N2 . . 125.02(19)
O2 C8 C7 . . 128.8(2)
N2 C8 C7 . . 106.20(19)
N2 C9 C10 . . 113.16(16)
N2 C9 H9A . . 108.9
C10 C9 H9A . . 108.9
N2 C9 H9B . . 108.9
C10 C9 H9B . . 108.9
H9A C9 H9B . . 107.8
N1 C10 C9 . . 114.29(18)
N1 C10 H10A . . 108.7
C9 C10 H10A . . 108.7
N1 C10 H10B . . 108.7
C9 C10 H10B . . 108.7
H10A C10 H10B . . 107.6
N1 C11 C12 . . 111.88(18)
N1 C11 H11A . . 109.2
C12 C11 H11A . . 109.2
N1 C11 H11B . . 109.2
C12 C11 H11B . . 109.2
H11A C11 H11B . . 107.9
O3 C12 C11 . . 107.63(18)
O3 C12 H12A . . 110.2
C11 C12 H12A . . 110.2
O3 C12 H12B . . 110.2
C11 C12 H12B . . 110.2
H12A C12 H12B . . 108.5
O3 C13 C14 . . 111.77(17)
O3 C13 H13A . . 109.3
C14 C13 H13A . . 109.3
O3 C13 H13B . . 109.3
C14 C13 H13B . . 109.3
H13A C13 H13B . . 107.9
N1 C14 C13 3_665 . 113.66(17)
N1 C14 H14A 3_665 . 108.8
C13 C14 H14A . . 108.8
N1 C14 H14B 3_665 . 108.8
C13 C14 H14B . . 108.8
H14A C14 H14B . . 107.7
C10 N1 C11 . . 114.34(16)
C10 N1 C14 . 3_665 109.05(16)
C11 N1 C14 . 3_665 111.77(16)
C1 N2 C8 . . 111.53(17)
C1 N2 C9 . . 125.97(18)
C8 N2 C9 . . 122.20(19)
C13 O3 C12 . . 114.87(17)

loop_
_geom_bond_atom_site_label_1
_geom_bond_atom_site_label_2
_geom_bond_site_symmetry_2
_geom_bond_distance
C1 O1 . 1.211(3)
C1 N2 . 1.377(3)
C1 C2 . 1.474(3)
C2 C3 . 1.369(3)
C2 C7 . 1.396(3)
C3 C4 . 1.373(4)
C3 H3 . 0.9300
C4 C5 . 1.386(4)
C4 H4 . 0.9300
C5 C6 . 1.403(3)
C5 H5 . 0.9300
C6 C7 . 1.366(3)
C6 H6 . 0.9300
C7 C8 . 1.483(3)
C8 O2 . 1.207(3)
C8 N2 . 1.396(3)
C9 N2 . 1.443(3)
C9 C10 . 1.526(3)
C9 H9A . 0.9700
C9 H9B . 0.9700
C10 N1 . 1.456(3)
C10 H10A . 0.9700
C10 H10B . 0.9700
C11 N1 . 1.458(3)
C11 C12 . 1.502(3)
C11 H11A . 0.9700
C11 H11B . 0.9700
C12 O3 . 1.414(3)
C12 H12A . 0.9700
C12 H12B . 0.9700
C13 O3 . 1.414(3)
C13 C14 . 1.493(3)
C13 H13A . 0.9700
C13 H13B . 0.9700
C14 N1 3_665 1.469(3)
C14 H14A . 0.9700
C14 H14B . 0.9700
N1 C14 3_665 1.469(3)

loop_
_geom_hbond_atom_site_label_D
_geom_hbond_atom_site_label_H
_geom_hbond_atom_site_label_A
_geom_hbond_site_symmetry_A
_geom_hbond_distance_DH
_geom_hbond_distance_HA
_geom_hbond_distance_DA
_geom_hbond_angle_DHA
_geom_hbond_publ_flag
C4 H4 O2 4_565 0.93 2.50 3.244(5) 137 yes
C9 H9B O2 . 0.97 2.47 2.874(4) 105 yes
